data_4074459
loop_
_publ_author_name
'Clapham, Sean E.'
'Guo, Rongwei'
'Zimmer-De Iuliis, Marco'
'Rasool, Nailyn'
'Lough, Alan'
'Morris, Robert H.'

_publ_section_title
;
 Probing the Effect of the Ligand X on the Properties and Catalytic
 Activity of the Complexes RuHX(diamine)(PPh3)2(X = OPh, 4-SC6H4OCH3,
 OPPh2, OP(OEt)2, CCPh, NCCHCN, CH(COOMe)2; diamine =
 2,3-Diamino-2,3-dimethylbutane, (R,R)-1,2-Diaminocyclohexane)
;
_journal_issue 22
_journal_name_full Organometallics
_journal_page_first 5477
_journal_paper_doi 10.1021/om060661q
_journal_volume 25
_journal_year 2006
_chemical_formula_moiety 'C49 H54 N2 O P2 Ru S'
_chemical_formula_sum 'C49 H54 N2 O P2 Ru S'
_chemical_formula_weight 882.01
_chemical_name_systematic
; 
 ? 
;
_space_group_IT_number 14
_symmetry_cell_setting monoclinic
_symmetry_space_group_name_Hall '-P 2ybc'
_symmetry_space_group_name_H-M 'P 1 21/c 1'
_atom_sites_solution_hydrogens geom
_atom_sites_solution_primary direct
_atom_sites_solution_secondary difmap
_audit_creation_method SHELXL-97
_cell_angle_alpha 90.00
_cell_angle_beta 91.47(3)
_cell_angle_gamma 90.00
_cell_formula_units_Z 4
_cell_length_a 17.994(4)
_cell_length_b 19.861(4)
_cell_length_c 12.143(2)
_cell_measurement_reflns_used 49963
_cell_measurement_temperature 293(2)
_cell_measurement_theta_max 27.48
_cell_measurement_theta_min 2.91
_cell_volume 4338.2(15)
_computing_cell_refinement 'Denzo-SMN (Otwinowski & Minor, 1997)'
_computing_data_collection 'Collect (Nonius B.V., 1997-2002)'
_computing_data_reduction Denzo-SMN
_computing_molecular_graphics 'SHELXTL V6.1'
_computing_publication_material 'SHELXTL V6.1'
_computing_structure_refinement 'SHELXTL V6.1(Sheldrick, 2001)'
_computing_structure_solution 'SIR-92 (Altomare et al., 1994)'
_diffrn_ambient_temperature 293(2)
_diffrn_detector_area_resol_mean 9
_diffrn_measured_fraction_theta_full 0.992
_diffrn_measured_fraction_theta_max 0.992
_diffrn_measurement_device_type 'Bruker-Nonius KappaCCD'
_diffrn_measurement_method '\f scans and \w scans with \k offsets'
_diffrn_radiation_monochromator graphite
_diffrn_radiation_source 'fine-focus sealed tube'
_diffrn_radiation_type MoK\a
_diffrn_radiation_wavelength 0.71073
_diffrn_reflns_av_R_equivalents 0.0706
_diffrn_reflns_av_sigmaI/netI 0.0589
_diffrn_reflns_limit_h_max 23
_diffrn_reflns_limit_h_min -20
_diffrn_reflns_limit_k_max 25
_diffrn_reflns_limit_k_min -25
_diffrn_reflns_limit_l_max 15
_diffrn_reflns_limit_l_min -15
_diffrn_reflns_number 42431
_diffrn_reflns_theta_full 27.49
_diffrn_reflns_theta_max 27.49
_diffrn_reflns_theta_min 2.97
_diffrn_standards_number 0
_exptl_absorpt_coefficient_mu 0.522
_exptl_absorpt_correction_T_max 0.975
_exptl_absorpt_correction_T_min 0.691
_exptl_absorpt_correction_type multi-scan
_exptl_absorpt_process_details
; 
multi-scan from symmetry-related measurements 
 Sortav (Blessing 1995) 
;
_exptl_crystal_colour orange
_exptl_crystal_density_diffrn 1.351
_exptl_crystal_density_method 'not measured'
_exptl_crystal_description block
_exptl_crystal_F_000 1840
_exptl_crystal_size_max 0.40
_exptl_crystal_size_mid 0.22
_exptl_crystal_size_min 0.06
_refine_diff_density_max 0.783
_refine_diff_density_min -1.020
_refine_diff_density_rms 0.090
_refine_ls_extinction_method none
_refine_ls_goodness_of_fit_ref 1.044
_refine_ls_hydrogen_treatment mixed
_refine_ls_matrix_type full
_refine_ls_number_parameters 525
_refine_ls_number_reflns 9883
_refine_ls_number_restraints 0
_refine_ls_restrained_S_all 1.044
_refine_ls_R_factor_all 0.0702
_refine_ls_R_factor_gt 0.0422
_refine_ls_shift/su_max 0.002
_refine_ls_shift/su_mean 0.000
_refine_ls_structure_factor_coef Fsqd
_refine_ls_weighting_details 'calc w=1/[\s^2^(Fo^2^)+(0.0509P)^2^+2.1642P] where P=(Fo^2^+2Fc^2^)/3'
_refine_ls_weighting_scheme calc
_refine_ls_wR_factor_gt 0.0946
_refine_ls_wR_factor_ref 0.1072
_reflns_number_gt 7257
_reflns_number_total 9883
_reflns_threshold_expression I>2\2(I)
_cod_data_source_file om060661qsi20060721_020605.cif
_cod_data_source_block RuH(4-SC6H4OCH3)(tmen)(PPh3)2
_cod_depositor_comments
;
The following automatic conversions were performed:

'_symmetry_cell_setting' value 'Monoclinic' changed to 'monoclinic'
according to /home/saulius/struct/CIF-dictionaries/cif_core.dic
dictionary named 'cif_core.dic' version 2.4.1 from 2010-06-29.

Automatic conversion script
Id: cif_fix_values 1715 2011-07-08 13:25:40Z adriana 
;
_cod_original_cell_volume 4338.0(15)
_cod_original_sg_symbol_H-M 'P 21/c'
_cod_database_code 4074459

loop_
_symmetry_equiv_pos_as_xyz
'x, y, z'
'-x, y+1/2, -z+1/2'
'-x, -y, -z'
'x, -y-1/2, z-1/2'

loop_
_atom_site_label
_atom_site_type_symbol
_atom_site_fract_x
_atom_site_fract_y
_atom_site_fract_z
_atom_site_U_iso_or_equiv
_atom_site_adp_type
_atom_site_occupancy
_atom_site_symmetry_multiplicity
_atom_site_calc_flag
_atom_site_refinement_flags
Ru1 Ru 0.250424(11) 0.514094(11) 0.696336(16) 0.01770(7) Uani 1 1 d .
P2 P 0.34188(4) 0.48376(3) 0.81889(5) 0.01748(14) Uani 1 1 d .
S1 S 0.12804(4) 0.49196(4) 0.78730(5) 0.02312(15) Uani 1 1 d .
P1 P 0.24057(4) 0.41711(4) 0.59820(5) 0.01930(15) Uani 1 1 d .
C49 C 0.25929(15) 0.41845(14) 0.9817(2) 0.0231(6) Uani 1 1 d .
H49A H 0.2181 0.4311 0.9388 0.028 Uiso 1 1 calc R
C19 C 0.33010(14) 0.43475(13) 0.9471(2) 0.0190(5) Uani 1 1 d .
O1 O 0.08743(11) 0.64859(11) 1.20176(16) 0.0342(5) Uani 1 1 d .
C48 C 0.41800(15) 0.37094(14) 0.7463(2) 0.0236(6) Uani 1 1 d .
H48A H 0.3731 0.3495 0.7589 0.028 Uiso 1 1 calc R
C14 C 0.19546(14) 0.34128(14) 0.6541(2) 0.0224(6) Uani 1 1 d .
C7 C 0.11623(15) 0.54203(15) 0.9075(2) 0.0249(6) Uani 1 1 d .
C11 C 0.16440(15) 0.59795(14) 1.0727(2) 0.0258(6) Uani 1 1 d .
H11A H 0.2051 0.6108 1.1166 0.031 Uiso 1 1 calc R
C18 C 0.38235(14) 0.56224(14) 0.8767(2) 0.0213(6) Uani 1 1 d .
C46 C 0.37808(15) 0.58007(15) 0.9875(2) 0.0265(6) Uani 1 1 d .
H46A H 0.3610 0.5488 1.0379 0.032 Uiso 1 1 calc R
C45 C 0.20890(17) 0.45142(15) 0.3749(2) 0.0314(7) Uani 1 1 d .
H45A H 0.2596 0.4470 0.3641 0.038 Uiso 1 1 calc R
C17 C 0.42498(14) 0.43917(14) 0.7698(2) 0.0213(6) Uani 1 1 d .
C44 C 0.39088(15) 0.41537(15) 1.0138(2) 0.0264(6) Uani 1 1 d .
H44A H 0.4388 0.4254 0.9922 0.032 Uiso 1 1 calc R
C15 C 0.32150(15) 0.37934(14) 0.5299(2) 0.0235(6) Uani 1 1 d .
C43 C 0.24910(16) 0.38367(15) 1.0789(2) 0.0305(7) Uani 1 1 d .
H43A H 0.2014 0.3723 1.0999 0.037 Uiso 1 1 calc R
C42 C 0.37848(16) 0.42176(15) 0.4959(2) 0.0284(6) Uani 1 1 d .
H42A H 0.3765 0.4676 0.5113 0.034 Uiso 1 1 calc R
C41 C 0.0874(2) 0.48107(17) 0.3044(3) 0.0416(8) Uani 1 1 d .
H41A H 0.0568 0.4981 0.2481 0.050 Uiso 1 1 calc R
C40 C 0.43802(17) 0.39573(17) 0.4392(2) 0.0345(7) Uani 1 1 d .
H40A H 0.4755 0.4243 0.4161 0.041 Uiso 1 1 calc R
C39 C 0.11724(16) 0.24207(15) 0.6403(3) 0.0323(7) Uani 1 1 d .
H39A H 0.0845 0.2154 0.5990 0.039 Uiso 1 1 calc R
C38 C 0.38032(17) 0.38137(16) 1.1122(2) 0.0319(7) Uani 1 1 d .
H38A H 0.4212 0.3691 1.1562 0.038 Uiso 1 1 calc R
C10 C 0.09309(15) 0.61538(14) 1.1038(2) 0.0263(6) Uani 1 1 d .
C37 C 0.14718(15) 0.29946(14) 0.5937(2) 0.0270(6) Uani 1 1 d .
H37A H 0.1349 0.3103 0.5210 0.032 Uiso 1 1 calc R
C16 C 0.17988(15) 0.43361(14) 0.4762(2) 0.0243(6) Uani 1 1 d .
C36 C 0.49358(15) 0.46966(15) 0.7519(2) 0.0272(6) Uani 1 1 d .
H36A H 0.5003 0.5150 0.7686 0.033 Uiso 1 1 calc R
C35 C 0.47618(16) 0.33421(16) 0.7046(2) 0.0302(7) Uani 1 1 d .
H35A H 0.4703 0.2886 0.6898 0.036 Uiso 1 1 calc R
C34 C 0.40960(14) 0.61080(15) 0.8042(2) 0.0266(6) Uani 1 1 d .
H34A H 0.4141 0.6000 0.7302 0.032 Uiso 1 1 calc R
C33 C 0.21289(15) 0.32326(15) 0.7620(2) 0.0265(6) Uani 1 1 d .
H33A H 0.2444 0.3506 0.8042 0.032 Uiso 1 1 calc R
C9 C 0.03322(16) 0.59785(16) 1.0347(2) 0.0315(7) Uani 1 1 d .
H9A H -0.0148 0.6103 1.0527 0.038 Uiso 1 1 calc R
C32 C 0.55191(16) 0.43265(16) 0.7095(2) 0.0334(7) Uani 1 1 d .
H32A H 0.5972 0.4536 0.6975 0.040 Uiso 1 1 calc R
C31 C 0.30963(17) 0.36575(15) 1.1448(2) 0.0338(7) Uani 1 1 d .
H31A H 0.3027 0.3432 1.2109 0.041 Uiso 1 1 calc R
C30 C 0.32645(15) 0.31064(15) 0.5075(2) 0.0279(6) Uani 1 1 d .
H30A H 0.2893 0.2818 0.5308 0.033 Uiso 1 1 calc R
C29 C 0.42994(15) 0.67442(15) 0.8406(3) 0.0320(7) Uani 1 1 d .
H29A H 0.4474 0.7059 0.7908 0.038 Uiso 1 1 calc R
C6 C 0.23653(19) 0.73825(15) 0.6993(3) 0.0396(8) Uani 1 1 d .
H6A H 0.2365 0.7525 0.7749 0.059 Uiso 1 1 calc R
H6B H 0.2097 0.7703 0.6545 0.059 Uiso 1 1 calc R
H6C H 0.2868 0.7352 0.6753 0.059 Uiso 1 1 calc R
C12 C 0.17547(15) 0.56177(14) 0.9775(2) 0.0253(6) Uani 1 1 d .
H12A H 0.2237 0.5501 0.9592 0.030 Uiso 1 1 calc R
C28 C 0.05749(18) 0.46130(17) 0.4021(3) 0.0371(7) Uani 1 1 d .
H28A H 0.0063 0.4629 0.4103 0.044 Uiso 1 1 calc R
C2 C 0.19910(16) 0.66915(14) 0.6887(2) 0.0285(6) Uani 1 1 d .
C27 C 0.44195(17) 0.32719(18) 0.4166(2) 0.0379(8) Uani 1 1 d .
H27A H 0.4819 0.3100 0.3786 0.045 Uiso 1 1 calc R
C26 C 0.1631(2) 0.47564(17) 0.2899(2) 0.0415(8) Uani 1 1 d .
H26A H 0.1835 0.4882 0.2233 0.050 Uiso 1 1 calc R
C25 C 0.10274(16) 0.43902(15) 0.4885(2) 0.0300(7) Uani 1 1 d .
H25A H 0.0819 0.4275 0.5552 0.036 Uiso 1 1 calc R
C47 C 0.18413(17) 0.26520(16) 0.8082(2) 0.0341(7) Uani 1 1 d .
H47A H 0.1973 0.2536 0.8803 0.041 Uiso 1 1 calc R
C5 C 0.27133(18) 0.65207(16) 0.5110(3) 0.0377(7) Uani 1 1 d .
H5A H 0.2671 0.6348 0.4372 0.057 Uiso 1 1 calc R
H5B H 0.3096 0.6280 0.5510 0.057 Uiso 1 1 calc R
H5C H 0.2838 0.6990 0.5087 0.057 Uiso 1 1 calc R
C24 C 0.13583(16) 0.22431(16) 0.7476(3) 0.0344(7) Uani 1 1 d .
H24A H 0.1163 0.1856 0.7787 0.041 Uiso 1 1 calc R
C23 C 0.38626(17) 0.28476(17) 0.4508(2) 0.0356(7) Uani 1 1 d .
H23A H 0.3888 0.2389 0.4359 0.043 Uiso 1 1 calc R
C22 C 0.54332(16) 0.36555(16) 0.6850(2) 0.0321(7) Uani 1 1 d .
H22A H 0.5823 0.3413 0.6555 0.039 Uiso 1 1 calc R
C8 C 0.04546(16) 0.56159(16) 0.9387(2) 0.0312(7) Uani 1 1 d .
H8A H 0.0049 0.5500 0.8936 0.037 Uiso 1 1 calc R
C1 C 0.19691(16) 0.64306(15) 0.5686(2) 0.0303(7) Uani 1 1 d .
C4 C 0.13594(19) 0.67639(17) 0.4971(3) 0.0416(8) Uani 1 1 d .
H4A H 0.0888 0.6708 0.5312 0.062 Uiso 1 1 calc R
H4B H 0.1343 0.6557 0.4256 0.062 Uiso 1 1 calc R
H4C H 0.1466 0.7235 0.4896 0.062 Uiso 1 1 calc R
C3 C 0.12164(16) 0.67375(17) 0.7362(3) 0.0358(7) Uani 1 1 d .
H3A H 0.1253 0.6905 0.8103 0.054 Uiso 1 1 calc R
H3B H 0.0992 0.6299 0.7362 0.054 Uiso 1 1 calc R
H3C H 0.0916 0.7038 0.6921 0.054 Uiso 1 1 calc R
C21 C 0.39911(16) 0.64408(16) 1.0237(2) 0.0339(7) Uani 1 1 d .
H21A H 0.3960 0.6550 1.0979 0.041 Uiso 1 1 calc R
C20 C 0.42450(17) 0.69141(16) 0.9506(3) 0.0359(7) Uani 1 1 d .
H20A H 0.4378 0.7343 0.9749 0.043 Uiso 1 1 calc R
N1 N 0.18202(14) 0.56892(12) 0.5756(2) 0.0251(5) Uani 1 1 d .
N2 N 0.24425(14) 0.61880(12) 0.7557(2) 0.0237(5) Uani 1 1 d .
C13 C 0.01460(17) 0.66454(19) 1.2356(3) 0.0422(8) Uani 1 1 d .
H13A H 0.0173 0.6874 1.3052 0.063 Uiso 1 1 calc R
H13B H -0.0137 0.6238 1.2428 0.063 Uiso 1 1 calc R
H13C H -0.0092 0.6932 1.1816 0.063 Uiso 1 1 calc R
H1OS H 0.3220(14) 0.5322(14) 0.631(2) 0.017(7) Uiso 1 1 d .
H2A H 0.2885(19) 0.6359(16) 0.762(2) 0.034(9) Uiso 1 1 d .
H1A H 0.1340(17) 0.5629(15) 0.597(2) 0.025(8) Uiso 1 1 d .
H2B H 0.2273(16) 0.6196(16) 0.822(3) 0.029(8) Uiso 1 1 d .
H1B H 0.1839(19) 0.5501(19) 0.512(3) 0.046(10) Uiso 1 1 d .

loop_
_atom_site_aniso_label
_atom_site_aniso_U_11
_atom_site_aniso_U_22
_atom_site_aniso_U_33
_atom_site_aniso_U_23
_atom_site_aniso_U_13
_atom_site_aniso_U_12
Ru1 0.02096(12) 0.01396(12) 0.01822(12) 0.00025(8) 0.00163(8) 0.00158(8)
P2 0.0202(3) 0.0135(3) 0.0188(3) 0.0006(3) 0.0026(3) 0.0002(3)
S1 0.0228(3) 0.0238(4) 0.0229(3) -0.0050(3) 0.0029(3) -0.0016(3)
P1 0.0226(3) 0.0172(4) 0.0182(3) -0.0002(3) 0.0024(3) 0.0024(3)
C49 0.0246(14) 0.0191(15) 0.0258(14) -0.0002(11) 0.0024(11) -0.0027(11)
C19 0.0234(13) 0.0132(13) 0.0207(13) -0.0013(10) 0.0051(10) 0.0013(10)
O1 0.0306(11) 0.0366(13) 0.0356(11) -0.0139(9) 0.0062(9) -0.0017(9)
C48 0.0252(14) 0.0191(15) 0.0264(14) 0.0020(11) -0.0010(11) 0.0024(11)
C14 0.0268(14) 0.0176(14) 0.0232(13) -0.0034(11) 0.0072(11) 0.0041(11)
C7 0.0261(14) 0.0231(16) 0.0258(14) 0.0007(12) 0.0042(11) 0.0026(12)
C11 0.0257(14) 0.0206(16) 0.0311(15) -0.0028(12) 0.0020(11) -0.0001(11)
C18 0.0176(12) 0.0193(14) 0.0270(14) 0.0004(11) 0.0005(10) 0.0013(10)
C46 0.0266(14) 0.0257(16) 0.0271(15) -0.0013(12) -0.0016(12) -0.0009(12)
C45 0.0413(17) 0.0285(18) 0.0244(15) -0.0010(12) -0.0008(13) 0.0080(13)
C17 0.0237(13) 0.0204(15) 0.0196(13) 0.0013(11) -0.0010(10) 0.0007(11)
C44 0.0256(14) 0.0270(16) 0.0269(14) 0.0048(12) 0.0042(11) 0.0011(12)
C15 0.0277(14) 0.0265(16) 0.0165(13) 0.0006(11) 0.0015(11) 0.0058(12)
C43 0.0341(16) 0.0278(17) 0.0302(15) 0.0035(13) 0.0112(13) -0.0058(13)
C42 0.0366(16) 0.0252(16) 0.0237(14) 0.0030(12) 0.0065(12) 0.0058(13)
C41 0.056(2) 0.035(2) 0.0330(17) -0.0077(14) -0.0228(16) 0.0159(16)
C40 0.0339(16) 0.040(2) 0.0306(16) 0.0088(14) 0.0129(13) 0.0095(14)
C39 0.0319(15) 0.0230(17) 0.0420(18) -0.0097(13) 0.0040(13) 0.0002(13)
C38 0.0383(17) 0.0303(18) 0.0270(15) 0.0047(13) -0.0019(13) 0.0082(13)
C10 0.0294(15) 0.0203(15) 0.0296(15) -0.0019(12) 0.0061(12) 0.0007(12)
C37 0.0335(15) 0.0208(15) 0.0267(15) -0.0036(12) 0.0023(12) 0.0030(12)
C16 0.0306(15) 0.0184(15) 0.0237(14) -0.0053(11) -0.0029(11) 0.0034(11)
C36 0.0274(14) 0.0233(16) 0.0309(15) 0.0018(12) 0.0031(12) 0.0023(12)
C35 0.0349(16) 0.0253(17) 0.0302(15) -0.0025(12) -0.0024(12) 0.0085(13)
C34 0.0259(14) 0.0232(16) 0.0309(15) -0.0021(12) 0.0043(12) -0.0035(12)
C33 0.0277(14) 0.0247(16) 0.0272(15) 0.0010(12) 0.0041(11) 0.0005(12)
C9 0.0241(14) 0.0346(19) 0.0361(17) -0.0065(13) 0.0072(12) 0.0016(12)
C32 0.0232(14) 0.037(2) 0.0398(17) 0.0056(14) 0.0075(13) 0.0024(13)
C31 0.0496(19) 0.0271(17) 0.0250(15) 0.0078(12) 0.0074(13) 0.0008(14)
C30 0.0316(15) 0.0278(17) 0.0242(14) -0.0035(12) 0.0009(12) 0.0062(12)
C29 0.0281(15) 0.0210(16) 0.0471(18) 0.0025(13) 0.0028(13) -0.0069(12)
C6 0.055(2) 0.0167(16) 0.0462(19) 0.0038(14) -0.0045(16) 0.0007(14)
C12 0.0249(14) 0.0229(15) 0.0281(14) -0.0012(12) 0.0026(11) 0.0020(11)
C28 0.0356(17) 0.0327(18) 0.0422(19) -0.0080(15) -0.0138(14) 0.0072(14)
C2 0.0343(15) 0.0167(15) 0.0342(16) 0.0021(12) -0.0021(12) 0.0035(12)
C27 0.0393(18) 0.051(2) 0.0241(15) 0.0019(14) 0.0106(13) 0.0220(16)
C26 0.068(2) 0.036(2) 0.0201(15) 0.0004(13) -0.0043(15) 0.0117(17)
C25 0.0308(15) 0.0251(16) 0.0339(16) -0.0065(13) -0.0032(12) 0.0044(12)
C47 0.0374(17) 0.0337(19) 0.0316(16) 0.0104(13) 0.0082(13) 0.0029(14)
C5 0.0503(19) 0.0268(18) 0.0363(17) 0.0078(14) 0.0075(14) -0.0002(14)
C24 0.0355(16) 0.0208(16) 0.0476(19) 0.0043(14) 0.0133(14) -0.0001(13)
C23 0.0453(18) 0.0310(18) 0.0305(16) -0.0066(13) 0.0014(14) 0.0148(15)
C22 0.0308(16) 0.0327(18) 0.0330(16) 0.0015(13) 0.0048(13) 0.0144(13)
C8 0.0258(15) 0.0358(19) 0.0319(16) -0.0063(13) 0.0000(12) -0.0030(13)
C1 0.0405(17) 0.0187(16) 0.0314(15) 0.0055(12) -0.0009(13) 0.0053(12)
C4 0.056(2) 0.0277(18) 0.0406(18) 0.0088(14) -0.0073(16) 0.0110(15)
C3 0.0379(17) 0.0312(18) 0.0383(17) -0.0024(14) 0.0006(14) 0.0117(14)
C21 0.0388(17) 0.0312(18) 0.0314(16) -0.0120(13) -0.0060(13) -0.0013(14)
C20 0.0373(17) 0.0230(17) 0.0470(19) -0.0053(14) -0.0047(14) -0.0057(13)
N1 0.0303(14) 0.0208(13) 0.0242(13) 0.0006(10) -0.0015(11) 0.0034(10)
N2 0.0275(13) 0.0179(13) 0.0258(13) -0.0006(10) 0.0015(10) 0.0013(10)
C13 0.0333(17) 0.048(2) 0.0458(19) -0.0185(16) 0.0136(14) -0.0033(15)

loop_
_atom_type_symbol
_atom_type_description
_atom_type_scat_dispersion_real
_atom_type_scat_dispersion_imag
_atom_type_scat_source
C C 0.0033 0.0016 'International Tables Vol C Tables 4.2.6.8 and 6.1.1.4'
H H 0.0000 0.0000 'International Tables Vol C Tables 4.2.6.8 and 6.1.1.4'
N N 0.0061 0.0033 'International Tables Vol C Tables 4.2.6.8 and 6.1.1.4'
O O 0.0106 0.0060 'International Tables Vol C Tables 4.2.6.8 and 6.1.1.4'
P P 0.1023 0.0942 'International Tables Vol C Tables 4.2.6.8 and 6.1.1.4'
S S 0.1246 0.1234 'International Tables Vol C Tables 4.2.6.8 and 6.1.1.4'
Ru Ru -1.2594 0.8363 'International Tables Vol C Tables 4.2.6.8 and 6.1.1.4'

loop_
_geom_angle_atom_site_label_1
_geom_angle_atom_site_label_2
_geom_angle_atom_site_label_3
_geom_angle
N1 Ru1 N2 73.54(9)
N1 Ru1 P1 92.05(7)
N2 Ru1 P1 165.54(7)
N1 Ru1 P2 163.66(7)
N2 Ru1 P2 94.46(7)
P1 Ru1 P2 99.46(3)
N1 Ru1 S1 84.12(7)
N2 Ru1 S1 88.24(7)
P1 Ru1 S1 91.41(3)
P2 Ru1 S1 106.99(3)
C17 P2 C18 102.24(12)
C17 P2 C19 97.49(12)
C18 P2 C19 100.15(12)
C17 P2 Ru1 119.58(8)
C18 P2 Ru1 107.24(9)
C19 P2 Ru1 126.39(9)
C7 S1 Ru1 112.59(9)
C16 P1 C14 100.54(13)
C16 P1 C15 99.68(12)
C14 P1 C15 101.08(12)
C16 P1 Ru1 107.89(9)
C14 P1 Ru1 121.86(9)
C15 P1 Ru1 121.79(9)
C43 C49 C19 121.1(3)
C49 C19 C44 118.0(2)
C49 C19 P2 120.1(2)
C44 C19 P2 121.80(19)
C10 O1 C13 116.7(2)
C35 C48 C17 121.6(3)
C33 C14 C37 117.7(3)
C33 C14 P1 117.8(2)
C37 C14 P1 124.4(2)
C8 C7 C12 116.4(3)
C8 C7 S1 120.4(2)
C12 C7 S1 123.2(2)
C12 C11 C10 120.7(3)
C46 C18 C34 117.3(3)
C46 C18 P2 123.3(2)
C34 C18 P2 118.8(2)
C21 C46 C18 120.9(3)
C26 C45 C16 121.0(3)
C48 C17 C36 117.8(2)
C48 C17 P2 117.6(2)
C36 C17 P2 124.6(2)
C38 C44 C19 120.6(3)
C30 C15 C42 118.8(2)
C30 C15 P1 122.6(2)
C42 C15 P1 118.6(2)
C31 C43 C49 120.2(3)
C40 C42 C15 120.2(3)
C28 C41 C26 119.8(3)
C42 C40 C27 120.4(3)
C24 C39 C37 120.4(3)
C31 C38 C44 120.3(3)
O1 C10 C11 116.5(2)
O1 C10 C9 124.8(2)
C11 C10 C9 118.7(3)
C39 C37 C14 121.2(3)
C45 C16 C25 117.9(3)
C45 C16 P1 121.7(2)
C25 C16 P1 119.6(2)
C32 C36 C17 120.4(3)
C48 C35 C22 119.9(3)
C29 C34 C18 121.4(3)
C14 C33 C47 121.3(3)
C10 C9 C8 119.8(3)
C22 C32 C36 120.7(3)
C38 C31 C43 119.7(3)
C23 C30 C15 120.8(3)
C20 C29 C34 120.4(3)
C11 C12 C7 122.0(3)
C41 C28 C25 120.7(3)
N2 C2 C3 108.6(2)
N2 C2 C6 108.5(2)
C3 C2 C6 108.6(3)
N2 C2 C1 106.6(2)
C3 C2 C1 112.0(2)
C6 C2 C1 112.3(2)
C23 C27 C40 119.8(3)
C41 C26 C45 120.0(3)
C28 C25 C16 120.5(3)
C24 C47 C33 120.5(3)
C39 C24 C47 118.9(3)
C27 C23 C30 120.0(3)
C32 C22 C35 119.5(3)
C7 C8 C9 122.5(3)
N1 C1 C4 109.3(2)
N1 C1 C5 107.4(2)
C4 C1 C5 108.2(2)
N1 C1 C2 106.0(2)
C4 C1 C2 113.0(2)
C5 C1 C2 112.9(2)
C20 C21 C46 120.7(3)
C21 C20 C29 119.2(3)
C1 N1 Ru1 115.47(17)
C2 N2 Ru1 118.60(17)

loop_
_geom_bond_atom_site_label_1
_geom_bond_atom_site_label_2
_geom_bond_distance
Ru1 N1 2.181(2)
Ru1 N2 2.205(2)
Ru1 P1 2.2695(8)
Ru1 P2 2.2715(9)
Ru1 S1 2.5274(9)
P2 C17 1.850(3)
P2 C18 1.851(3)
P2 C19 1.853(3)
S1 C7 1.784(3)
P1 C16 1.847(3)
P1 C14 1.848(3)
P1 C15 1.853(3)
C49 C43 1.383(4)
C49 C19 1.390(4)
C19 C44 1.398(4)
O1 C10 1.367(3)
O1 C13 1.419(3)
C48 C35 1.382(4)
C48 C17 1.390(4)
C14 C33 1.386(4)
C14 C37 1.396(4)
C7 C8 1.393(4)
C7 C12 1.402(4)
C11 C12 1.380(4)
C11 C10 1.390(4)
C18 C46 1.395(4)
C18 C34 1.402(4)
C46 C21 1.394(4)
C45 C26 1.390(4)
C45 C16 1.393(4)
C17 C36 1.397(4)
C44 C38 1.389(4)
C15 C30 1.395(4)
C15 C42 1.398(4)
C43 C31 1.381(4)
C42 C40 1.388(4)
C41 C28 1.373(5)
C41 C26 1.383(5)
C40 C27 1.391(5)
C39 C24 1.383(4)
C39 C37 1.387(4)
C38 C31 1.377(4)
C10 C9 1.392(4)
C16 C25 1.404(4)
C36 C32 1.391(4)
C35 C22 1.385(4)
C34 C29 1.385(4)
C33 C47 1.388(4)
C9 C8 1.393(4)
C32 C22 1.373(4)
C30 C23 1.391(4)
C29 C20 1.383(4)
C6 C2 1.533(4)
C28 C25 1.384(4)
C2 N2 1.513(4)
C2 C3 1.525(4)
C2 C1 1.548(4)
C27 C23 1.381(5)
C47 C24 1.387(4)
C5 C1 1.537(4)
C1 N1 1.500(4)
C1 C4 1.532(4)
C21 C20 1.379(4)
